data_4020955
loop_
_publ_author_name
'Bang Yeon Hwang'
'Bao-Ning Su'
'Heebyung Chai'
'Qiuwen Mi'
'Leonardus B. S. Kardono'
'Johar J. Afriastini'
'Soedarsono Riswan'
'Bernard D. Santarsiero'
'Andrew D. Mesecar'
'Robert Wild'
'Craig R. Fairchild'
'Gregory D. Vite'
'William C. Rose'
'Norman R. Farnsworth'
'Geoffrey A. Cordell'
'John M. Pezzuto'
'Steven M. Swanson'
'A. Douglas Kinghorn'

_publ_section_title
;
 Silvestrol and Episilvestrol, Potential Anticancer Rocaglate
 Derivatives from Aglaia silvestris
;
_journal_name_full 'Journal of Organic Chemistry'
_journal_page_first 3350
_journal_page_last 3358
_journal_paper_doi 10.1021/jo040120f
_journal_volume 69
_journal_year 2004
_chemical_formula_sum 'C30 H50 O3'
_chemical_formula_weight 458.70
_space_group_IT_number 4
_symmetry_cell_setting monoclinic
_symmetry_space_group_name_Hall 'P 2yb'
_symmetry_space_group_name_H-M 'P 1 21 1'
_cell_angle_alpha 90.00
_cell_angle_beta 98.682(2)
_cell_angle_gamma 90.00
_cell_formula_units_Z 2
_cell_length_a 8.1676(4)
_cell_length_b 10.8642(5)
_cell_length_c 15.1032(8)
_cell_measurement_temperature 150(2)
_cell_volume 1324.82(11)
_diffrn_ambient_temperature 150(2)
_exptl_crystal_density_diffrn 1.150
_cod_original_sg_symbol_H-M 'P 21'
_cod_database_code 4020955

loop_
_symmetry_equiv_pos_as_xyz
'x, y, z'
'-x, y+1/2, -z'

loop_
_atom_site_label
_atom_site_type_symbol
_atom_site_fract_x
_atom_site_fract_y
_atom_site_fract_z
_atom_site_U_iso_or_equiv
_atom_site_adp_type
_atom_site_occupancy
_atom_site_symmetry_multiplicity
_atom_site_calc_flag
_atom_site_refinement_flags
_atom_site_disorder_assembly
_atom_site_disorder_group
C1 C 1.5388(2) 0.7926(2) 0.97107(13) 0.0299(4) Uani 1 1 d . . .
H1A H 1.5674 0.7305 0.9279 0.036 Uiso 1 1 calc R . .
H1B H 1.5609 0.8750 0.9475 0.036 Uiso 1 1 calc R . .
C2 C 1.6503(3) 0.7736(2) 1.06124(14) 0.0349(5) Uani 1 1 d . . .
H2A H 1.6391 0.6877 1.0814 0.042 Uiso 1 1 calc R . .
H2B H 1.7673 0.7867 1.0535 0.042 Uiso 1 1 calc R . .
C3 C 1.6068(3) 0.8602(2) 1.13155(13) 0.0329(5) Uani 1 1 d . . .
O3 O 1.7127(2) 0.92385(19) 1.17418(12) 0.0508(5) Uani 1 1 d . . .
C4 C 1.4253(3) 0.8666(2) 1.14531(13) 0.0299(4) Uani 1 1 d . . .
C23 C 1.3914(3) 0.7536(2) 1.20166(14) 0.0366(5) Uani 1 1 d . . .
H23A H 1.4214 0.6784 1.1720 0.055 Uiso 1 1 calc R . .
H23B H 1.2735 0.7510 1.2075 0.055 Uiso 1 1 calc R . .
H23C H 1.4577 0.7596 1.2613 0.055 Uiso 1 1 calc R . .
C24 C 1.3992(3) 0.9822(2) 1.19972(14) 0.0383(5) Uani 1 1 d . . .
H24A H 1.4812 0.9839 1.2542 0.057 Uiso 1 1 calc R . .
H24B H 1.2875 0.9810 1.2160 0.057 Uiso 1 1 calc R . .
H24C H 1.4122 1.0556 1.1637 0.057 Uiso 1 1 calc R . .
C5 C 1.3142(2) 0.87420(19) 1.05094(12) 0.0250(4) Uani 1 1 d . . .
H5 H 1.3389 0.9570 1.0273 0.030 Uiso 1 1 calc R . .
C6 C 1.1287(2) 0.8774(2) 1.05557(12) 0.0292(4) Uani 1 1 d . . .
H6A H 1.0907 0.7940 1.0695 0.035 Uiso 1 1 calc R . .
H6B H 1.1075 0.9335 1.1042 0.035 Uiso 1 1 calc R . .
C7 C 1.0319(2) 0.9212(2) 0.96687(13) 0.0284(4) Uani 1 1 d . . .
H7A H 1.0628 1.0076 0.9568 0.034 Uiso 1 1 calc R . .
H7B H 0.9123 0.9198 0.9714 0.034 Uiso 1 1 calc R . .
C8 C 1.0610(2) 0.84389(19) 0.88509(12) 0.0248(4) Uani 1 1 d . . .
C26 C 0.9755(2) 0.7179(2) 0.89104(14) 0.0294(4) Uani 1 1 d . . .
H26A H 0.8573 0.7255 0.8677 0.044 Uiso 1 1 calc R . .
H26B H 0.9890 0.6911 0.9537 0.044 Uiso 1 1 calc R . .
H26C H 1.0261 0.6571 0.8555 0.044 Uiso 1 1 calc R . .
C9 C 1.2517(2) 0.82856(18) 0.88655(12) 0.0237(4) Uani 1 1 d . . .
H9 H 1.2936 0.9138 0.8786 0.028 Uiso 1 1 calc R . .
C10 C 1.3527(2) 0.78215(19) 0.97768(12) 0.0244(4) Uani 1 1 d . . .
C25 C 1.3161(3) 0.64686(19) 0.99758(13) 0.0289(4) Uani 1 1 d . . .
H25A H 1.4114 0.6113 1.0364 0.043 Uiso 1 1 calc R . .
H25B H 1.2955 0.6006 0.9413 0.043 Uiso 1 1 calc R . .
H25C H 1.2182 0.6425 1.0278 0.043 Uiso 1 1 calc R . .
C11 C 1.2895(2) 0.7569(2) 0.80387(12) 0.0273(4) Uani 1 1 d . . .
H11A H 1.4107 0.7572 0.8035 0.033 Uiso 1 1 calc R . .
H11B H 1.2544 0.6702 0.8087 0.033 Uiso 1 1 calc R . .
C12 C 1.2027(2) 0.8105(2) 0.71509(12) 0.0276(4) Uani 1 1 d . . .
H12A H 1.2536 0.8908 0.7043 0.033 Uiso 1 1 calc R . .
H12B H 1.2196 0.7545 0.6656 0.033 Uiso 1 1 calc R . .
C13 C 1.0168(2) 0.82847(19) 0.71495(12) 0.0252(4) Uani 1 1 d . . .
H13 H 0.9682 0.7457 0.7239 0.030 Uiso 1 1 calc R . .
C14 C 0.9848(2) 0.91162(19) 0.79491(13) 0.0261(4) Uani 1 1 d . . .
C27 C 1.0618(3) 1.0410(2) 0.78745(14) 0.0331(5) Uani 1 1 d . . .
H27A H 1.1828 1.0340 0.7956 0.050 Uiso 1 1 calc R . .
H27B H 1.0293 1.0949 0.8338 0.050 Uiso 1 1 calc R . .
H27C H 1.0220 1.0757 0.7282 0.050 Uiso 1 1 calc R . .
C15 C 0.7956(3) 0.9327(2) 0.79016(14) 0.0353(5) Uani 1 1 d . . .
H15A H 0.7435 0.8547 0.8053 0.042 Uiso 1 1 calc R . .
H15B H 0.7772 0.9945 0.8358 0.042 Uiso 1 1 calc R . .
C16 C 0.7099(3) 0.9766(3) 0.69858(15) 0.0412(6) Uani 1 1 d . . .
H16A H 0.7507 1.0600 0.6869 0.049 Uiso 1 1 calc R . .
H16B H 0.5892 0.9827 0.6997 0.049 Uiso 1 1 calc R . .
C17 C 0.7401(3) 0.8904(2) 0.62203(14) 0.0371(5) Uani 1 1 d . . .
C28 C 0.6555(3) 0.7662(3) 0.63017(17) 0.0480(6) Uani 1 1 d . . .
H28A H 0.5350 0.7772 0.6193 0.072 Uiso 1 1 calc R . .
H28B H 0.6890 0.7330 0.6905 0.072 Uiso 1 1 calc R . .
H28C H 0.6882 0.7088 0.5859 0.072 Uiso 1 1 calc R . .
C18 C 0.9290(2) 0.8791(2) 0.62588(12) 0.0283(4) Uani 1 1 d . . .
H18 H 0.9750 0.9625 0.6163 0.034 Uiso 1 1 calc R . .
O18 O 0.96569(18) 0.79857(14) 0.55535(9) 0.0299(3) Uani 1 1 d . . .
C19 C 0.9119(3) 0.8440(2) 0.46609(13) 0.0334(5) Uani 1 1 d . . .
H19 H 0.9210 0.7726 0.4254 0.040 Uiso 1 1 calc R . .
C21 C 0.7273(3) 0.8770(3) 0.45343(15) 0.0479(6) Uani 1 1 d . . .
H21A H 0.6617 0.8001 0.4455 0.057 Uiso 1 1 calc R . .
H21B H 0.7001 0.9261 0.3979 0.057 Uiso 1 1 calc R . .
C22 C 0.6752(3) 0.9500(3) 0.53162(16) 0.0498(7) Uani 1 1 d . . .
H22A H 0.7185 1.0350 0.5307 0.060 Uiso 1 1 calc R . .
H22B H 0.5528 0.9545 0.5241 0.060 Uiso 1 1 calc R . .
C20 C 1.0293(3) 0.9440(2) 0.43786(15) 0.0412(6) Uani 1 1 d . . .
O20 O 0.9973(4) 1.0553(2) 0.48324(13) 0.0786(8) Uani 1 1 d . . .
H20 H 1.0052 1.1158 0.4495 0.118 Uiso 1 1 calc R . .
C29 C 0.9956(3) 0.9640(3) 0.33732(15) 0.0468(6) Uani 1 1 d . . .
H29A H 0.8822 0.9944 0.3203 0.070 Uiso 1 1 calc R . .
H29B H 1.0087 0.8860 0.3066 0.070 Uiso 1 1 calc R . .
H29C H 1.0739 1.0246 0.3202 0.070 Uiso 1 1 calc R . .
C30 C 1.2072(3) 0.9040(5) 0.4648(2) 0.0819(14) Uani 1 1 d . . .
H30A H 1.2337 0.9023 0.5302 0.123 Uiso 1 1 calc R . .
H30B H 1.2808 0.9622 0.4406 0.123 Uiso 1 1 calc R . .
H30C H 1.2224 0.8216 0.4409 0.123 Uiso 1 1 calc R . .

loop_
_atom_site_aniso_label
_atom_site_aniso_U_11
_atom_site_aniso_U_22
_atom_site_aniso_U_33
_atom_site_aniso_U_23
_atom_site_aniso_U_13
_atom_site_aniso_U_12
C1 0.0289(9) 0.0331(11) 0.0277(9) 0.0046(8) 0.0047(7) -0.0004(9)
C2 0.0264(9) 0.0441(14) 0.0336(10) 0.0064(9) 0.0029(8) -0.0006(10)
C3 0.0342(10) 0.0330(12) 0.0290(10) 0.0088(8) -0.0035(8) -0.0039(10)
O3 0.0399(9) 0.0545(12) 0.0534(10) -0.0044(9) -0.0080(7) -0.0109(9)
C4 0.0361(10) 0.0279(10) 0.0246(9) 0.0018(8) 0.0014(7) -0.0048(9)
C23 0.0443(12) 0.0366(12) 0.0282(10) 0.0065(8) 0.0028(8) -0.0059(10)
C24 0.0481(13) 0.0351(13) 0.0299(10) -0.0054(9) 0.0005(9) -0.0075(11)
C5 0.0288(9) 0.0211(9) 0.0251(8) 0.0010(7) 0.0036(7) -0.0020(8)
C6 0.0322(10) 0.0304(11) 0.0256(9) -0.0027(8) 0.0068(7) 0.0015(9)
C7 0.0272(9) 0.0297(11) 0.0288(9) -0.0032(8) 0.0054(7) 0.0069(9)
C8 0.0245(9) 0.0241(10) 0.0260(9) -0.0013(7) 0.0049(7) 0.0008(8)
C26 0.0280(9) 0.0291(11) 0.0315(10) 0.0000(8) 0.0057(7) -0.0040(9)
C9 0.0248(9) 0.0230(10) 0.0234(8) 0.0005(7) 0.0043(7) 0.0007(8)
C10 0.0268(9) 0.0222(10) 0.0241(9) 0.0014(7) 0.0038(7) 0.0002(8)
C25 0.0344(10) 0.0237(10) 0.0287(9) 0.0021(7) 0.0048(8) 0.0016(9)
C11 0.0285(9) 0.0290(11) 0.0245(9) 0.0002(7) 0.0051(7) 0.0046(9)
C12 0.0275(9) 0.0314(11) 0.0240(9) 0.0015(7) 0.0036(7) 0.0025(9)
C13 0.0276(9) 0.0230(10) 0.0248(9) -0.0007(7) 0.0030(7) -0.0002(8)
C14 0.0274(9) 0.0251(10) 0.0253(9) -0.0015(7) 0.0024(7) 0.0046(8)
C27 0.0439(12) 0.0226(10) 0.0305(10) 0.0001(8) -0.0017(8) 0.0029(9)
C15 0.0320(10) 0.0416(13) 0.0320(10) -0.0034(9) 0.0040(8) 0.0101(10)
C16 0.0311(11) 0.0538(16) 0.0371(11) -0.0037(10) 0.0000(8) 0.0137(11)
C17 0.0284(10) 0.0472(15) 0.0337(11) -0.0031(10) -0.0016(8) 0.0035(10)
C28 0.0329(11) 0.0639(18) 0.0474(13) -0.0110(12) 0.0066(10) -0.0125(12)
C18 0.0295(9) 0.0269(10) 0.0273(9) -0.0035(8) 0.0009(7) 0.0016(9)
O18 0.0374(8) 0.0289(8) 0.0228(6) -0.0014(5) 0.0027(5) 0.0001(7)
C19 0.0377(11) 0.0372(12) 0.0236(9) -0.0012(8) -0.0013(7) -0.0031(10)
C21 0.0398(12) 0.0691(19) 0.0312(11) -0.0025(12) -0.0063(9) -0.0034(13)
C22 0.0357(12) 0.072(2) 0.0381(12) 0.0008(12) -0.0062(9) 0.0150(13)
C20 0.0510(14) 0.0380(13) 0.0313(11) 0.0060(9) -0.0040(9) -0.0095(12)
O20 0.164(3) 0.0350(11) 0.0396(11) -0.0006(8) 0.0247(13) -0.0266(14)
C29 0.0562(14) 0.0531(16) 0.0296(11) 0.0046(10) 0.0021(10) 0.0003(13)
C30 0.0400(14) 0.131(4) 0.0695(19) 0.057(2) -0.0074(13) -0.0212(19)

loop_
_geom_bond_atom_site_label_1
_geom_bond_atom_site_label_2
_geom_bond_distance
_geom_bond_site_symmetry_2
_geom_bond_publ_flag
C1 C2 1.534(3) . ?
C1 C10 1.543(3) . ?
C2 C3 1.501(3) . ?
C3 O3 1.214(3) . ?
C3 C4 1.529(3) . ?
C4 C24 1.534(3) . ?
C4 C23 1.542(3) . ?
C4 C5 1.572(3) . ?
C5 C6 1.527(3) . ?
C5 C10 1.558(3) . ?
C6 C7 1.525(3) . ?
C7 C8 1.541(3) . ?
C8 C26 1.546(3) . ?
C8 C9 1.564(3) . ?
C8 C14 1.590(3) . ?
C9 C11 1.542(3) . ?
C9 C10 1.577(3) . ?
C10 C25 1.539(3) . ?
C11 C12 1.534(3) . ?
C12 C13 1.531(3) . ?
C13 C18 1.528(3) . ?
C13 C14 1.561(3) . ?
C14 C27 1.550(3) . ?
C14 C15 1.554(3) . ?
C15 C16 1.529(3) . ?
C16 C17 1.537(3) . ?
C17 C28 1.530(4) . ?
C17 C22 1.532(3) . ?
C17 C18 1.540(3) . ?
C18 O18 1.444(2) . ?
O18 C19 1.441(2) . ?
C19 C21 1.534(3) . ?
C19 C20 1.551(3) . ?
C21 C22 1.535(4) . ?
C20 O20 1.433(3) . ?
C20 C30 1.512(4) . ?
C20 C29 1.517(3) . ?

loop_
_cod_related_entry_id
_cod_related_entry_database
_cod_related_entry_code
1 ChemSpider 10192687
